data_4134111
loop_
_publ_author_name
'Luo, Tian-Yi'
'White, David L.'
'Liu, Chong'
'Star, Alexander'
'Rosi, Nathaniel L.'
'Das, Prasenjit'

_publ_section_title
;
 Luminescence &quot;Turn-On&quot; Detection of Gossypol using Ln3+-Based
 Metal-Organic Frameworks and Ln Salts.
;
_journal_name_full 'Journal of the American Chemical Society'
_journal_paper_doi 10.1021/jacs.9b11429
_journal_year 2020
_chemical_formula_moiety '0.5(C240 H144 N24 O67.76 Yb12)'
_chemical_formula_sum 'C120 H72 N12 O33.88 Yb6'
_chemical_formula_weight 3262.21
_space_group_crystal_system cubic
_space_group_IT_number 225
_space_group_name_Hall '-F 4 2 3'
_space_group_name_H-M_alt 'F m -3 m'
_atom_sites_solution_hydrogens geom
_atom_sites_solution_primary direct
_audit_creation_date 2018-12-22
_audit_creation_method
;
Olex2 1.2
(compiled 2015.01.26 svn.r3150 for OlexSys, GUI svn.r4998)
;
_cell_angle_alpha 90
_cell_angle_beta 90
_cell_angle_gamma 90
_cell_formula_units_Z 4
_cell_length_a 33.4692(14)
_cell_length_b 33.4692(14)
_cell_length_c 33.4692(14)
_cell_measurement_reflns_used 9223
_cell_measurement_temperature 230(2)
_cell_measurement_theta_max 51.18
_cell_measurement_theta_min 2.29
_cell_volume 37492(3)
_computing_cell_refinement 'SAINT v8.34A (Bruker, 2013)'
_computing_data_reduction 'SAINT v8.34A (Bruker, 2013)'
_computing_molecular_graphics 'Olex2 (Dolomanov et al., 2009)'
_computing_publication_material 'Olex2 (Dolomanov et al., 2009)'
_computing_structure_refinement 'ShelXL (Sheldrick, 2008)'
_computing_structure_solution 'ShelXT (Sheldrick, 2015)'
_diffrn_ambient_temperature 230.0
_diffrn_detector 'CCD area detector'
_diffrn_detector_area_resol_mean 8
_diffrn_detector_type 'APEX II CCD'
_diffrn_measured_fraction_theta_full 0.619
_diffrn_measured_fraction_theta_max 1.000
_diffrn_measurement_device_type 'Bruker X8 Prospector Ultra'
_diffrn_measurement_method '\f and \w scans'
_diffrn_radiation_monochromator graphite
_diffrn_radiation_probe x-ray
_diffrn_radiation_type CuK\a
_diffrn_radiation_wavelength 1.54178
_diffrn_reflns_av_R_equivalents 0.1353
_diffrn_reflns_av_unetI/netI 0.0470
_diffrn_reflns_Laue_measured_fraction_full 0.619
_diffrn_reflns_Laue_measured_fraction_max 1.000
_diffrn_reflns_limit_h_max 33
_diffrn_reflns_limit_h_min -33
_diffrn_reflns_limit_k_max 23
_diffrn_reflns_limit_k_min -33
_diffrn_reflns_limit_l_max 20
_diffrn_reflns_limit_l_min -33
_diffrn_reflns_number 16692
_diffrn_reflns_point_group_measured_fraction_full 0.619
_diffrn_reflns_point_group_measured_fraction_max 1.000
_diffrn_reflns_theta_full 67.679
_diffrn_reflns_theta_max 51.173
_diffrn_reflns_theta_min 2.286
_diffrn_source_target Cu
_diffrn_standards_number 0
_exptl_absorpt_coefficient_mu 2.872
_exptl_absorpt_correction_T_max 0.7501
_exptl_absorpt_correction_T_min 0.5304
_exptl_absorpt_correction_type multi-scan
_exptl_absorpt_process_details
'SADABS-2014/4 (Bruker,2014/4) was used for absorption correction. wR2(int) was 0.1224 before and 0.0792 after correction. The Ratio of minimum to maximum transmission is 0.7071. The \l/2 correction factor is 0.00150.'
_exptl_crystal_colour colourless
_exptl_crystal_colour_primary colourless
_exptl_crystal_density_diffrn 0.578
_exptl_crystal_description octahedron
_exptl_crystal_F_000 6268
_exptl_crystal_size_max 0.12
_exptl_crystal_size_mid 0.12
_exptl_crystal_size_min 0.12
_refine_diff_density_max 1.621
_refine_diff_density_min -1.302
_refine_diff_density_rms 0.210
_refine_ls_extinction_method none
_refine_ls_goodness_of_fit_ref 1.308
_refine_ls_hydrogen_treatment constr
_refine_ls_matrix_type full
_refine_ls_number_parameters 56
_refine_ls_number_reflns 1076
_refine_ls_number_restraints 85
_refine_ls_restrained_S_all 1.273
_refine_ls_R_factor_all 0.1070
_refine_ls_R_factor_gt 0.0983
_refine_ls_shift/su_max 0.000
_refine_ls_shift/su_mean 0.000
_refine_ls_structure_factor_coef Fsqd
_refine_ls_weighting_details 'w=1/[\s^2^(Fo^2^)+(0.1569P)^2^+617.4092P] where P=(Fo^2^+2Fc^2^)/3'
_refine_ls_weighting_scheme calc
_refine_ls_wR_factor_gt 0.2754
_refine_ls_wR_factor_ref 0.2831
_reflns_Friedel_coverage 0.000
_reflns_number_gt 929
_reflns_number_total 1076
_reflns_threshold_expression 'I > 2\s(I)'
_cod_data_source_file ja9b11429_si_002.cif
_cod_data_source_block lty_5_62_4_0m_a
_cod_original_cell_volume 37492(5)
_cod_database_code 4134111
_shelxl_version_number 2014/6
_shelx_space_group_comment
;
The symmetry employed for this shelxl refinement is uniquely defined
by the following loop, which should always be used as a source of
symmetry information in preference to the above space-group names.
They are only intended as comments.
;
_shelx_estimated_absorpt_t_max 0.724
_shelx_estimated_absorpt_t_min 0.724
_olex2_refinement_description
;
1. Fixed Uiso
 At 1.2 times of:
  All C(H) groups, All N(H,H) groups
2. Restrained distances
 C3-C2 = C4-C3 = C5-C4 = C7-C6
 1.38 with sigma of 0.02
3. Uiso/Uaniso restraints and constraints
O1 \\sim C1 \\sim C2 \\sim C3 \\sim C4 \\sim C5 \\sim C6 \\sim C7: within 1.7A
with sigma of 0.04 and sigma for terminal atoms of 0.08
4. Rigid body (RIGU) restrains
 O1, C1, C2, C3, C4, C5, C6, C7
 with sigma for 1-2 distances of 0.004 and sigma for 1-3 distances of 0.004
5. Others
 Fixed Sof: N1(0.25) H1A(0.25) H1B(0.25)
6.a Aromatic/amide H refined with riding coordinates:
 C4(H4), C7(H7)
6.b X=CH2 refined with riding coordinates:
 N1(H1A,H1B)
;
_olex2_submission_special_instructions 'No special instructions were received'

loop_
_space_group_symop_operation_xyz
'x, y, z'
'-x, -y, z'
'-x, y, -z'
'x, -y, -z'
'z, x, y'
'z, -x, -y'
'-z, -x, y'
'-z, x, -y'
'y, z, x'
'-y, z, -x'
'y, -z, -x'
'-y, -z, x'
'y, x, -z'
'-y, -x, -z'
'y, -x, z'
'-y, x, z'
'x, z, -y'
'-x, z, y'
'-x, -z, -y'
'x, -z, y'
'z, y, -x'
'z, -y, x'
'-z, y, x'
'-z, -y, -x'
'x, y+1/2, z+1/2'
'-x, -y+1/2, z+1/2'
'-x, y+1/2, -z+1/2'
'x, -y+1/2, -z+1/2'
'z, x+1/2, y+1/2'
'z, -x+1/2, -y+1/2'
'-z, -x+1/2, y+1/2'
'-z, x+1/2, -y+1/2'
'y, z+1/2, x+1/2'
'-y, z+1/2, -x+1/2'
'y, -z+1/2, -x+1/2'
'-y, -z+1/2, x+1/2'
'y, x+1/2, -z+1/2'
'-y, -x+1/2, -z+1/2'
'y, -x+1/2, z+1/2'
'-y, x+1/2, z+1/2'
'x, z+1/2, -y+1/2'
'-x, z+1/2, y+1/2'
'-x, -z+1/2, -y+1/2'
'x, -z+1/2, y+1/2'
'z, y+1/2, -x+1/2'
'z, -y+1/2, x+1/2'
'-z, y+1/2, x+1/2'
'-z, -y+1/2, -x+1/2'
'x+1/2, y, z+1/2'
'-x+1/2, -y, z+1/2'
'-x+1/2, y, -z+1/2'
'x+1/2, -y, -z+1/2'
'z+1/2, x, y+1/2'
'z+1/2, -x, -y+1/2'
'-z+1/2, -x, y+1/2'
'-z+1/2, x, -y+1/2'
'y+1/2, z, x+1/2'
'-y+1/2, z, -x+1/2'
'y+1/2, -z, -x+1/2'
'-y+1/2, -z, x+1/2'
'y+1/2, x, -z+1/2'
'-y+1/2, -x, -z+1/2'
'y+1/2, -x, z+1/2'
'-y+1/2, x, z+1/2'
'x+1/2, z, -y+1/2'
'-x+1/2, z, y+1/2'
'-x+1/2, -z, -y+1/2'
'x+1/2, -z, y+1/2'
'z+1/2, y, -x+1/2'
'z+1/2, -y, x+1/2'
'-z+1/2, y, x+1/2'
'-z+1/2, -y, -x+1/2'
'x+1/2, y+1/2, z'
'-x+1/2, -y+1/2, z'
'-x+1/2, y+1/2, -z'
'x+1/2, -y+1/2, -z'
'z+1/2, x+1/2, y'
'z+1/2, -x+1/2, -y'
'-z+1/2, -x+1/2, y'
'-z+1/2, x+1/2, -y'
'y+1/2, z+1/2, x'
'-y+1/2, z+1/2, -x'
'y+1/2, -z+1/2, -x'
'-y+1/2, -z+1/2, x'
'y+1/2, x+1/2, -z'
'-y+1/2, -x+1/2, -z'
'y+1/2, -x+1/2, z'
'-y+1/2, x+1/2, z'
'x+1/2, z+1/2, -y'
'-x+1/2, z+1/2, y'
'-x+1/2, -z+1/2, -y'
'x+1/2, -z+1/2, y'
'z+1/2, y+1/2, -x'
'z+1/2, -y+1/2, x'
'-z+1/2, y+1/2, x'
'-z+1/2, -y+1/2, -x'
'-x, -y, -z'
'x, y, -z'
'x, -y, z'
'-x, y, z'
'-z, -x, -y'
'-z, x, y'
'z, x, -y'
'z, -x, y'
'-y, -z, -x'
'y, -z, x'
'-y, z, x'
'y, z, -x'
'-y, -x, z'
'y, x, z'
'-y, x, -z'
'y, -x, -z'
'-x, -z, y'
'x, -z, -y'
'x, z, y'
'-x, z, -y'
'-z, -y, x'
'-z, y, -x'
'z, -y, -x'
'z, y, x'
'-x, -y+1/2, -z+1/2'
'x, y+1/2, -z+1/2'
'x, -y+1/2, z+1/2'
'-x, y+1/2, z+1/2'
'-z, -x+1/2, -y+1/2'
'-z, x+1/2, y+1/2'
'z, x+1/2, -y+1/2'
'z, -x+1/2, y+1/2'
'-y, -z+1/2, -x+1/2'
'y, -z+1/2, x+1/2'
'-y, z+1/2, x+1/2'
'y, z+1/2, -x+1/2'
'-y, -x+1/2, z+1/2'
'y, x+1/2, z+1/2'
'-y, x+1/2, -z+1/2'
'y, -x+1/2, -z+1/2'
'-x, -z+1/2, y+1/2'
'x, -z+1/2, -y+1/2'
'x, z+1/2, y+1/2'
'-x, z+1/2, -y+1/2'
'-z, -y+1/2, x+1/2'
'-z, y+1/2, -x+1/2'
'z, -y+1/2, -x+1/2'
'z, y+1/2, x+1/2'
'-x+1/2, -y, -z+1/2'
'x+1/2, y, -z+1/2'
'x+1/2, -y, z+1/2'
'-x+1/2, y, z+1/2'
'-z+1/2, -x, -y+1/2'
'-z+1/2, x, y+1/2'
'z+1/2, x, -y+1/2'
'z+1/2, -x, y+1/2'
'-y+1/2, -z, -x+1/2'
'y+1/2, -z, x+1/2'
'-y+1/2, z, x+1/2'
'y+1/2, z, -x+1/2'
'-y+1/2, -x, z+1/2'
'y+1/2, x, z+1/2'
'-y+1/2, x, -z+1/2'
'y+1/2, -x, -z+1/2'
'-x+1/2, -z, y+1/2'
'x+1/2, -z, -y+1/2'
'x+1/2, z, y+1/2'
'-x+1/2, z, -y+1/2'
'-z+1/2, -y, x+1/2'
'-z+1/2, y, -x+1/2'
'z+1/2, -y, -x+1/2'
'z+1/2, y, x+1/2'
'-x+1/2, -y+1/2, -z'
'x+1/2, y+1/2, -z'
'x+1/2, -y+1/2, z'
'-x+1/2, y+1/2, z'
'-z+1/2, -x+1/2, -y'
'-z+1/2, x+1/2, y'
'z+1/2, x+1/2, -y'
'z+1/2, -x+1/2, y'
'-y+1/2, -z+1/2, -x'
'y+1/2, -z+1/2, x'
'-y+1/2, z+1/2, x'
'y+1/2, z+1/2, -x'
'-y+1/2, -x+1/2, z'
'y+1/2, x+1/2, z'
'-y+1/2, x+1/2, -z'
'y+1/2, -x+1/2, -z'
'-x+1/2, -z+1/2, y'
'x+1/2, -z+1/2, -y'
'x+1/2, z+1/2, y'
'-x+1/2, z+1/2, -y'
'-z+1/2, -y+1/2, x'
'-z+1/2, y+1/2, -x'
'z+1/2, -y+1/2, -x'
'z+1/2, y+1/2, x'

loop_
_atom_site_label
_atom_site_type_symbol
_atom_site_fract_x
_atom_site_fract_y
_atom_site_fract_z
_atom_site_U_iso_or_equiv
_atom_site_adp_type
_atom_site_occupancy
_atom_site_site_symmetry_order
_atom_site_calc_flag
_atom_site_refinement_flags_posn
_atom_site_refinement_flags_adp
_atom_site_refinement_flags_occupancy
Yb1 Yb 0.5000 0.5000 0.41933(4) 0.0448(9) Uani 1 8 d S T P
O1 O 0.4387(4) 0.5000 0.3891(4) 0.082(4) Uani 1 2 d S TU P
O2 O 0.5375(2) 0.5375(2) 0.4625(2) 0.025(3) Uani 1 6 d S T P
N1 N 0.4200(15) 0.5000 0.3148(14) 0.28(6) Uani 0.5 2 d S T P
H1A H 0.4237 0.5000 0.2891 0.334 Uiso 0.5 2 calc RS T P
H1B H 0.4405 0.5000 0.3308 0.334 Uiso 0.5 2 calc RS T P
C1 C 0.4014(6) 0.5000 0.4014(6) 0.101(8) Uani 1 4 d S TU P
C2 C 0.3712(6) 0.5000 0.3712(6) 0.128(9) Uani 1 4 d DS TU P
C3 C 0.3803(8) 0.5000 0.3308(6) 0.165(10) Uani 1 2 d DS TU P
C4 C 0.3505(8) 0.5000 0.3023(9) 0.199(12) Uani 1 2 d DS TU P
H4 H 0.3582 0.5000 0.2753 0.238 Uiso 1 2 calc RS T P
C5 C 0.3108(10) 0.5000 0.3108(10) 0.228(15) Uani 1 4 d DS TU P
C6 C 0.2788(11) 0.5000 0.2788(11) 0.266(18) Uani 1 4 d DS TU P
C7 C 0.2924(12) 0.5000 0.2398(8) 0.30(2) Uani 1 2 d DS TU P
H7 H 0.3197 0.5000 0.2335 0.358 Uiso 1 2 calc RS T P
O1S O 0.5000 0.5000 0.342(4) 0.14(6) Uiso 0.31(9) 8 d S T P

loop_
_atom_site_aniso_label
_atom_site_aniso_U_11
_atom_site_aniso_U_22
_atom_site_aniso_U_33
_atom_site_aniso_U_23
_atom_site_aniso_U_13
_atom_site_aniso_U_12
Yb1 0.0514(10) 0.0514(10) 0.0317(11) 0.000 0.000 0.000
O1 0.079(7) 0.102(10) 0.065(8) 0.000 -0.038(6) 0.000
O2 0.025(3) 0.025(3) 0.025(3) 0.001(3) 0.001(3) -0.001(3)
N1 0.10(4) 0.68(18) 0.06(3) 0.000 -0.03(3) 0.000
C1 0.081(7) 0.14(2) 0.081(7) 0.000 -0.035(8) 0.000
C2 0.101(8) 0.18(2) 0.101(8) 0.000 -0.055(10) 0.000
C3 0.135(13) 0.26(3) 0.100(9) 0.000 -0.051(10) 0.000
C4 0.145(14) 0.33(3) 0.117(12) 0.000 -0.069(13) 0.000
C5 0.142(13) 0.40(4) 0.142(13) 0.000 -0.067(14) 0.000
C6 0.157(16) 0.48(5) 0.157(16) 0.000 -0.081(18) 0.000
C7 0.18(3) 0.56(5) 0.156(17) 0.000 -0.080(18) 0.000

loop_
_atom_type_symbol
_atom_type_description
_atom_type_scat_dispersion_real
_atom_type_scat_dispersion_imag
_atom_type_scat_source
C C 0.0181 0.0091 'International Tables Vol C Tables 4.2.6.8 and 6.1.1.4'
H H 0.0000 0.0000 'International Tables Vol C Tables 4.2.6.8 and 6.1.1.4'
N N 0.0311 0.0180 'International Tables Vol C Tables 4.2.6.8 and 6.1.1.4'
O O 0.0492 0.0322 'International Tables Vol C Tables 4.2.6.8 and 6.1.1.4'
Yb Yb -7.2108 4.4329 'International Tables Vol C Tables 4.2.6.8 and 6.1.1.4'

loop_
_geom_angle_atom_site_label_1
_geom_angle_atom_site_label_2
_geom_angle_atom_site_label_3
_geom_angle
_geom_angle_site_symmetry_1
_geom_angle_site_symmetry_3
Yb1 Yb1 Yb1 90.002(1) 101_666 5
Yb1 Yb1 Yb1 60.0 101_666 105_666
Yb1 Yb1 Yb1 60.001(1) 105_666 5
O1 Yb1 Yb1 161.3(4) 110 105_666
O1 Yb1 Yb1 161.3(4) 2_665 5
O1 Yb1 Yb1 108.2(2) 110 101_666
O1 Yb1 Yb1 108.2(2) 110 5
O1 Yb1 Yb1 161.3(4) . 101_666
O1 Yb1 Yb1 108.2(2) 109_665 5
O1 Yb1 Yb1 71.2(4) 2_665 101_666
O1 Yb1 Yb1 71.3(4) . 5
O1 Yb1 Yb1 108.2(2) 2_665 105_666
O1 Yb1 Yb1 108.2(2) 109_665 101_666
O1 Yb1 Yb1 108.2(2) . 105_666
O1 Yb1 Yb1 71.2(4) 109_665 105_666
O1 Yb1 O1 78.7(3) 110 2_665
O1 Yb1 O1 78.7(3) 109_665 .
O1 Yb1 O1 78.7(3) 109_665 2_665
O1 Yb1 O1 127.5(7) 2_665 .
O1 Yb1 O1 127.5(7) 110 109_665
O1 Yb1 O1 78.7(3) 110 .
O1 Yb1 O2 140.45(19) 109_665 2_665
O1 Yb1 O2 77.7(4) 110 2_665
O1 Yb1 O2 140.45(19) 110 100_655
O1 Yb1 O2 77.7(4) 109_665 100_655
O1 Yb1 O2 77.7(4) 110 99_565
O1 Yb1 O2 77.7(4) . 100_655
O1 Yb1 O2 140.45(19) . 99_565
O1 Yb1 O2 140.45(19) 109_665 99_565
O1 Yb1 O2 77.7(4) . 2_665
O1 Yb1 O2 77.7(4) 2_665 .
O1 Yb1 O2 140.45(19) 110 .
O1 Yb1 O2 140.45(19) 2_665 2_665
O1 Yb1 O2 77.7(4) 2_665 99_565
O1 Yb1 O2 77.7(4) 109_665 .
O1 Yb1 O2 140.45(19) . .
O1 Yb1 O2 140.45(19) 2_665 100_655
O1 Yb1 O1S 63.7(4) 2_665 .
O1 Yb1 O1S 63.7(4) . .
O1 Yb1 O1S 63.7(4) 109_665 .
O1 Yb1 O1S 63.7(4) 110 .
O2 Yb1 Yb1 33.49(13) 100_655 5
O2 Yb1 Yb1 86.7(3) . 5
O2 Yb1 Yb1 86.7(3) 2_665 101_666
O2 Yb1 Yb1 33.49(13) . 101_666
O2 Yb1 Yb1 33.49(13) 2_665 5
O2 Yb1 Yb1 86.7(3) 99_565 5
O2 Yb1 Yb1 86.7(3) 2_665 105_666
O2 Yb1 Yb1 86.7(3) 99_565 105_666
O2 Yb1 Yb1 86.7(3) 100_655 101_666
O2 Yb1 Yb1 33.49(13) . 105_666
O2 Yb1 Yb1 33.49(13) 100_655 105_666
O2 Yb1 Yb1 33.49(13) 99_565 101_666
O2 Yb1 O2 66.6(3) 100_655 .
O2 Yb1 O2 101.8(6) 2_665 .
O2 Yb1 O2 101.8(6) 100_655 99_565
O2 Yb1 O2 66.6(3) 99_565 2_665
O2 Yb1 O2 66.6(3) 99_565 .
O2 Yb1 O2 66.6(3) 100_655 2_665
O2 Yb1 O1S 129.1(3) 100_655 .
O2 Yb1 O1S 129.1(3) 99_565 .
O2 Yb1 O1S 129.1(3) 2_665 .
O2 Yb1 O1S 129.1(3) . .
O1S Yb1 Yb1 134.999(3) . 105_666
O1S Yb1 Yb1 134.999(9) . 101_666
O1S Yb1 Yb1 134.999(9) . 5
C1 O1 Yb1 135.4(14) . .
Yb1 O2 Yb1 113.0(3) . 101_666
Yb1 O2 Yb1 113.0(3) . 105_666
Yb1 O2 Yb1 113.0(3) 105_666 101_666
H1A N1 H1B 120.0 . .
C3 N1 H1A 120.0 . .
C3 N1 H1B 120.0 . .
O1 C1 O1 127(3) 22_565 .
O1 C1 C2 116.7(13) . .
O1 C1 C2 116.7(13) 22_565 .
C3 C2 C1 122.3(17) . .
C3 C2 C1 122.3(17) 22_565 .
C3 C2 C3 115(3) 22_565 .
C2 C3 N1 125(3) . .
C4 C3 N1 114(3) . .
C4 C3 C2 121(3) . .
C3 C4 H4 117.9 . .
C5 C4 C3 124(4) . .
C5 C4 H4 117.9 . .
C4 C5 C4 114(5) 22_565 .
C4 C5 C6 123(2) . .
C4 C5 C6 123(2) 22_565 .
C7 C6 C5 116(3) 22_565 .
C7 C6 C5 116(3) . .
C7 C6 C7 128(6) 22_565 .
C6 C7 C7 116(3) . 166
C6 C7 H7 122.1 . .
C7 C7 H7 122.1 166 .

loop_
_geom_bond_atom_site_label_1
_geom_bond_atom_site_label_2
_geom_bond_distance
_geom_bond_site_symmetry_2
Yb1 Yb1 3.818(2) 5
Yb1 Yb1 3.818(2) 105_666
Yb1 Yb1 3.818(2) 101_666
Yb1 O1 2.288(12) 109_665
Yb1 O1 2.288(12) 110
Yb1 O1 2.288(12) 2_665
Yb1 O1 2.288(12) .
Yb1 O2 2.289(4) 99_565
Yb1 O2 2.289(4) .
Yb1 O2 2.289(4) 100_655
Yb1 O2 2.289(4) 2_665
Yb1 O1S 2.57(14) .
O1 C1 1.313(19) .
O2 Yb1 2.289(4) 105_666
O2 Yb1 2.289(4) 101_666
N1 H1A 0.8700 .
N1 H1B 0.8700 .
N1 C3 1.43(6) .
C1 O1 1.313(18) 22_565
C1 C2 1.43(4) .
C2 C3 1.384(18) .
C2 C3 1.384(18) 22_565
C3 C4 1.378(18) .
C4 H4 0.9400 .
C4 C5 1.360(18) .
C5 C4 1.360(18) 22_565
C5 C6 1.51(6) .
C6 C7 1.383(19) .
C6 C7 1.383(19) 22_565
C7 C7 1.52(6) 166
C7 H7 0.9400 .

loop_
_geom_torsion_atom_site_label_1
_geom_torsion_atom_site_label_2
_geom_torsion_atom_site_label_3
_geom_torsion_atom_site_label_4
_geom_torsion
_geom_torsion_site_symmetry_1
_geom_torsion_site_symmetry_4
Yb1 O1 C1 O1 0.000(4) . 22_565
Yb1 O1 C1 C2 180.000(2) . .
O1 C1 C2 C3 0.000(4) 22_565 22_565
O1 C1 C2 C3 180.000(3) 22_565 .
O1 C1 C2 C3 180.000(3) . 22_565
O1 C1 C2 C3 0.000(4) . .
N1 C3 C4 C5 180.000(3) . .
C1 C2 C3 N1 0.000(5) . .
C1 C2 C3 C4 180.000(3) . .
C2 C3 C4 C5 0.000(4) . .
C3 C2 C3 N1 180.000(4) 22_565 .
C3 C2 C3 C4 0.000(3) 22_565 .
C3 C4 C5 C4 0.000(4) . 22_565
C3 C4 C5 C6 180.000(3) . .
C4 C5 C6 C7 180.000(4) 22_565 .
C4 C5 C6 C7 0.000(5) 22_565 22_565
C4 C5 C6 C7 180.000(4) . 22_565
C4 C5 C6 C7 0.000(4) . .
C5 C6 C7 C7 180.000(3) . 166
C7 C6 C7 C7 0.000(6) 22_565 166
